data_2243141
loop_
_publ_author_name
'Johnston, Dean H.'
'Agho, Ikponmwosa'

_publ_section_title
;
 Crystal structures and hydrogen-bonding analysis of a series of solvated
 ammonium salts of molybdenum(II) chloride clusters
;
_journal_coeditor_code EB2023
_journal_issue 11
_journal_name_full 'Acta Crystallographica Section E'
_journal_page_first 1705
_journal_page_last 1711
_journal_paper_doi 10.1107/S205698901901380X
_journal_volume 75
_journal_year 2019
_chemical_formula_iupac '(C6 H10 N2) [Mo6 Cl8 Cl6], 6C3 H7 N O'
_chemical_formula_moiety 'C6 H10 N2 2+, Cl14 Mo6 2-, 6(C3 H7 N O)'
_chemical_formula_sum 'C24 H52 Cl14 Mo6 N8 O6'
_chemical_formula_weight 1620.67
_chemical_name_systematic
;
<i>p</i>-Phenylenediammonium
octa-\m~3~-chlorido-hexachlorido-<i>octahedro</i>-hexamolybdate
<i>N</i>,<i>N</i>-dimethylformamide hexasolvate
;
_space_group_crystal_system triclinic
_space_group_IT_number 2
_space_group_name_Hall '-P 1'
_space_group_name_H-M_alt 'P -1'
_symmetry_space_group_name_Hall '-P 1'
_symmetry_space_group_name_H-M 'P -1'
_atom_sites_solution_hydrogens mixed
_atom_sites_solution_primary direct
_cell_angle_alpha 95.204(4)
_cell_angle_beta 111.483(4)
_cell_angle_gamma 101.973(4)
_cell_formula_units_Z 1
_cell_length_a 10.1752(16)
_cell_length_b 10.3227(16)
_cell_length_c 13.736(2)
_cell_measurement_reflns_used 4690
_cell_measurement_temperature 200(2)
_cell_measurement_theta_max 25.009
_cell_measurement_theta_min 2.176
_cell_volume 1291.1(3)
_computing_cell_refinement
;
SAINT (Bruker, 2012)
;
_computing_data_collection
;
APEX2 (Bruker, 2012)
;
_computing_data_reduction
;
SAINT (Bruker, 2012)
;
_computing_molecular_graphics
;
<i>CrystalMaker</i> (Palmer, 2019) and <i>CrystalExplorer</i>
(Spackman & Jayatilaka, 2009)
;
_computing_publication_material
;
<i>OLEX2</i> (Dolomanov <i>et al.</i>,  2009) and
publCIF (Westrip, 2010)
;
_computing_structure_refinement
;
SHELXL2018 (Sheldrick, 2015)
;
_computing_structure_solution
;
SHELXS (Sheldrick, 2008)
;
_diffrn_ambient_temperature 200.0
_diffrn_detector 'CCD plate'
_diffrn_detector_area_resol_mean 8.3330
_diffrn_measured_fraction_theta_full 0.987
_diffrn_measured_fraction_theta_max 0.987
_diffrn_measurement_device 'three-circle diffractometer'
_diffrn_measurement_device_type 'Bruker SMART X2S benchtop'
_diffrn_measurement_method '\f and \w scans'
_diffrn_radiation_monochromator graphite
_diffrn_radiation_probe x-ray
_diffrn_radiation_type MoK\a
_diffrn_radiation_wavelength 0.71073
_diffrn_reflns_av_R_equivalents 0.0348
_diffrn_reflns_av_unetI/netI 0.0399
_diffrn_reflns_limit_h_max 12
_diffrn_reflns_limit_h_min -12
_diffrn_reflns_limit_k_max 12
_diffrn_reflns_limit_k_min -12
_diffrn_reflns_limit_l_max 16
_diffrn_reflns_limit_l_min -16
_diffrn_reflns_number 12459
_diffrn_reflns_theta_full 25.029
_diffrn_reflns_theta_max 25.029
_diffrn_reflns_theta_min 2.370
_diffrn_source 'sealed microfocus source'
_diffrn_source_current 1.0
_diffrn_source_power 0.04991
_diffrn_source_voltage 49.91
_diffrn_standards_number 0
_exptl_absorpt_coefficient_mu 2.180
_exptl_absorpt_correction_T_max 0.7452
_exptl_absorpt_correction_T_min 0.5524
_exptl_absorpt_correction_type multi-scan
_exptl_absorpt_process_details
;
(SADABS; Bruker, 2012)
;
_exptl_crystal_colour yellow
_exptl_crystal_density_diffrn 2.084
_exptl_crystal_description needle
_exptl_crystal_F_000 790
_exptl_crystal_size_max 0.50
_exptl_crystal_size_mid 0.13
_exptl_crystal_size_min 0.13
_refine_diff_density_max 0.661
_refine_diff_density_min -0.561
_refine_ls_extinction_coef 0.0019(2)
_refine_ls_extinction_expression Fc^*^=kFc[1+0.001xFc^2^\l^3^/sin(2\q)]^-1/4^
_refine_ls_extinction_method
;
SHELXL2018 (Sheldrick, 2015)
;
_refine_ls_goodness_of_fit_ref 1.033
_refine_ls_hydrogen_treatment mixed
_refine_ls_matrix_type full
_refine_ls_number_parameters 285
_refine_ls_number_reflns 4504
_refine_ls_number_restraints 144
_refine_ls_restrained_S_all 1.017
_refine_ls_R_factor_all 0.0370
_refine_ls_R_factor_gt 0.0259
_refine_ls_shift/su_max 0.002
_refine_ls_shift/su_mean 0.000
_refine_ls_structure_factor_coef Fsqd
_refine_ls_weighting_details 'w=1/[\s^2^(Fo^2^)+(0.0182P)^2^+0.7035P] where P=(Fo^2^+2Fc^2^)/3'
_refine_ls_weighting_scheme calc
_refine_ls_wR_factor_gt 0.0576
_refine_ls_wR_factor_ref 0.0621
_reflns_number_gt 3666
_reflns_number_total 4504
_reflns_threshold_expression 'I > 2\s(I)'
_cod_data_source_file eb2023sup1.cif
_cod_data_source_block 2
_cod_database_code 2243141
_shelx_space_group_comment
;
The symmetry employed for this shelxl refinement is uniquely defined
by the following loop, which should always be used as a source of
symmetry information in preference to the above space-group names.
They are only intended as comments.
;
_shelx_estimated_absorpt_t_min 0.409
_shelx_estimated_absorpt_t_max 0.765

loop_
_space_group_symop_operation_xyz
'x, y, z'
'-x, -y, -z'

loop_
_atom_site_type_symbol
_atom_site_label
_atom_site_fract_x
_atom_site_fract_y
_atom_site_fract_z
_atom_site_U_iso_or_equiv
_atom_site_adp_type
_atom_site_calc_flag
_atom_site_occupancy
_atom_site_disorder_assembly
_atom_site_disorder_group
Mo Mo1 0.38576(3) 0.32569(3) 0.46504(2) 0.01984(9) Uani d 1 . .
Mo Mo2 0.38226(3) 0.53457(3) 0.37203(2) 0.01942(9) Uani d 1 . .
Mo Mo3 0.61719(3) 0.44772(3) 0.43759(2) 0.01961(9) Uani d 1 . .
Cl Cl1 0.39098(9) 0.31721(8) 0.28606(6) 0.02470(19) Uani d 1 . .
Cl Cl2 0.16889(8) 0.41769(8) 0.40411(7) 0.02485(19) Uani d 1 . .
Cl Cl3 0.61432(9) 0.25211(8) 0.52889(7) 0.02446(19) Uani d 1 . .
Cl Cl4 0.39296(9) 0.35261(8) 0.64765(6) 0.02436(19) Uani d 1 . .
Cl Cl5 0.23637(10) 0.09538(8) 0.42076(7) 0.0329(2) Uani d 1 . .
Cl Cl6 0.22927(9) 0.58540(9) 0.20362(7) 0.0303(2) Uani d 1 . .
Cl Cl7 0.77350(10) 0.38668(9) 0.35511(7) 0.0340(2) Uani d 1 . .
N N1 0.6572(4) 0.7709(3) 0.0311(3) 0.0349(8) Uani d 1 . .
H H1A 0.593(4) 0.816(4) -0.008(3) 0.052 Uiso d 1 . .
H H1B 0.735(3) 0.773(4) 0.010(3) 0.052 Uiso d 1 . .
H H1C 0.702(4) 0.814(4) 0.1013(17) 0.052 Uiso d 1 . .
C C1 0.5771(4) 0.6310(4) 0.0161(3) 0.0300(8) Uani d 1 . .
C C2 0.4838(4) 0.5982(4) 0.0660(3) 0.0346(10) Uani d 0.918(4) A 1
H H2 0.473071 0.666286 0.111672 0.041 Uiso calc 0.918(4) A 1
C C2A 0.614(4) 0.562(3) 0.098(2) 0.0346(10) Uani d 0.082(4) A 2
H H2A 0.690135 0.603414 0.164923 0.041 Uiso calc 0.082(4) A 2
C C3 0.5946(4) 0.5334(4) -0.0500(3) 0.0368(11) Uani d 0.918(4) A 1
H H3 0.659871 0.556614 -0.084221 0.044 Uiso calc 0.918(4) A 1
C C3A 0.465(2) 0.570(3) -0.0792(18) 0.0368(11) Uani d 0.082(4) A 2
H H3A 0.440687 0.620672 -0.134626 0.044 Uiso calc 0.082(4) A 2
O O1 0.2262(3) 0.1030(3) 0.7614(2) 0.0397(7) Uani d 1 . .
N N2 0.0590(3) 0.1987(3) 0.6536(2) 0.0345(7) Uani d 1 . .
C C4 -0.0193(4) 0.2197(4) 0.5464(3) 0.0471(11) Uani d 1 . .
H H4A 0.012128 0.173444 0.496723 0.071 Uiso calc 1 . .
H H4B 0.001881 0.316351 0.544827 0.071 Uiso calc 1 . .
H H4C -0.124667 0.183480 0.525552 0.071 Uiso calc 1 . .
C C5 0.0344(6) 0.2671(6) 0.7385(4) 0.089(2) Uani d 1 . .
H H5A 0.105377 0.355397 0.767114 0.133 Uiso calc 1 . .
H H5B 0.045962 0.213536 0.795020 0.133 Uiso calc 1 . .
H H5C -0.064912 0.279168 0.711359 0.133 Uiso calc 1 . .
C C6 0.1511(4) 0.1229(3) 0.6738(3) 0.0310(9) Uani d 1 . .
H H6 0.160825 0.078393 0.614092 0.037 Uiso calc 1 . .
O O2 0.4557(3) -0.1235(3) 0.9024(2) 0.0528(8) Uani d 1 . .
N N3 0.5360(3) -0.0093(3) 0.7928(2) 0.0365(8) Uani d 1 . .
C C7 0.6841(5) 0.0426(5) 0.8704(4) 0.0737(16) Uani d 1 . .
H H7A 0.742668 -0.019070 0.863107 0.111 Uiso calc 1 . .
H H7B 0.684310 0.050996 0.942109 0.111 Uiso calc 1 . .
H H7C 0.726072 0.131344 0.858773 0.111 Uiso calc 1 . .
C C8 0.5004(5) 0.0294(4) 0.6892(3) 0.0521(12) Uani d 1 . .
H H8A 0.516051 0.127409 0.697400 0.078 Uiso calc 1 . .
H H8B 0.397800 -0.014548 0.643792 0.078 Uiso calc 1 . .
H H8C 0.563372 0.001622 0.656359 0.078 Uiso calc 1 . .
C C9 0.4359(4) -0.0854(4) 0.8172(4) 0.0401(10) Uani d 1 . .
H H9 0.339326 -0.113538 0.763903 0.048 Uiso calc 1 . .
O O3 1.1120(3) 0.2000(3) 0.0265(2) 0.0531(8) Uani d 1 . .
N N4 0.9538(3) 0.2480(3) 0.0950(2) 0.0348(7) Uani d 1 . .
C C10 0.8672(5) 0.3384(4) 0.1084(4) 0.0542(12) Uani d 1 . .
H H10A 0.910401 0.386797 0.182173 0.081 Uiso calc 1 . .
H H10B 0.767006 0.286161 0.091710 0.081 Uiso calc 1 . .
H H10C 0.865666 0.403223 0.060362 0.081 Uiso calc 1 . .
C C11 0.9567(5) 0.1356(4) 0.1512(3) 0.0513(11) Uani d 1 . .
H H11A 0.986243 0.066079 0.116745 0.077 Uiso calc 1 . .
H H11B 0.859138 0.097880 0.149607 0.077 Uiso calc 1 . .
H H11C 1.026857 0.166773 0.225219 0.077 Uiso calc 1 . .
C C12 1.0327(4) 0.2695(4) 0.0379(3) 0.0415(10) Uani d 1 . .
H H12 1.027845 0.344630 0.002820 0.050 Uiso calc 1 . .

loop_
_atom_site_aniso_label
_atom_site_aniso_U_11
_atom_site_aniso_U_22
_atom_site_aniso_U_33
_atom_site_aniso_U_12
_atom_site_aniso_U_13
_atom_site_aniso_U_23
Mo1 0.01844(16) 0.01776(16) 0.02281(18) 0.00192(12) 0.00933(13) 0.00253(12)
Mo2 0.01778(16) 0.01982(16) 0.02082(18) 0.00380(12) 0.00849(13) 0.00326(12)
Mo3 0.01810(16) 0.01988(16) 0.02220(18) 0.00434(12) 0.01006(13) 0.00274(12)
Cl1 0.0253(4) 0.0231(4) 0.0234(5) 0.0034(3) 0.0097(4) -0.0003(3)
Cl2 0.0174(4) 0.0274(4) 0.0279(5) 0.0026(3) 0.0088(4) 0.0041(4)
Cl3 0.0252(4) 0.0212(4) 0.0287(5) 0.0079(3) 0.0115(4) 0.0047(4)
Cl4 0.0249(4) 0.0248(4) 0.0264(5) 0.0041(3) 0.0142(4) 0.0067(4)
Cl5 0.0336(5) 0.0222(4) 0.0385(5) -0.0019(4) 0.0151(4) 0.0018(4)
Cl6 0.0290(5) 0.0361(5) 0.0254(5) 0.0108(4) 0.0087(4) 0.0072(4)
Cl7 0.0331(5) 0.0407(5) 0.0373(5) 0.0137(4) 0.0223(4) 0.0051(4)
N1 0.0345(19) 0.039(2) 0.0338(19) 0.0056(16) 0.0181(16) 0.0081(16)
C1 0.028(2) 0.036(2) 0.029(2) 0.0097(17) 0.0132(17) 0.0136(17)
C2 0.039(2) 0.038(2) 0.032(2) 0.015(2) 0.018(2) 0.0055(19)
C2A 0.039(2) 0.038(2) 0.032(2) 0.015(2) 0.018(2) 0.0055(19)
C3 0.035(2) 0.049(3) 0.033(2) 0.010(2) 0.021(2) 0.012(2)
C3A 0.035(2) 0.049(3) 0.033(2) 0.010(2) 0.021(2) 0.012(2)
O1 0.0426(16) 0.0405(16) 0.0385(17) 0.0171(13) 0.0145(14) 0.0111(13)
N2 0.0296(17) 0.0395(19) 0.040(2) 0.0109(15) 0.0191(15) 0.0086(15)
C4 0.030(2) 0.060(3) 0.054(3) 0.013(2) 0.015(2) 0.027(2)
C5 0.109(5) 0.126(5) 0.065(4) 0.083(4) 0.045(3) 0.016(4)
C6 0.032(2) 0.0247(19) 0.039(2) 0.0027(17) 0.0197(19) 0.0024(17)
O2 0.0527(19) 0.0526(19) 0.052(2) 0.0122(15) 0.0172(16) 0.0249(16)
N3 0.0329(18) 0.0305(18) 0.040(2) 0.0080(15) 0.0073(15) 0.0089(15)
C7 0.048(3) 0.060(3) 0.082(4) -0.008(3) -0.001(3) 0.027(3)
C8 0.076(3) 0.054(3) 0.041(3) 0.032(3) 0.029(2) 0.016(2)
C9 0.033(2) 0.027(2) 0.051(3) 0.0096(18) 0.007(2) 0.003(2)
O3 0.0490(18) 0.0476(18) 0.071(2) 0.0059(15) 0.0388(17) 0.0033(16)
N4 0.0308(17) 0.0370(19) 0.0326(19) 0.0017(15) 0.0122(15) 0.0045(15)
C10 0.047(3) 0.057(3) 0.064(3) 0.012(2) 0.028(2) 0.008(2)
C11 0.051(3) 0.055(3) 0.048(3) 0.009(2) 0.021(2) 0.020(2)
C12 0.039(2) 0.040(2) 0.037(2) -0.004(2) 0.014(2) 0.0043(19)

loop_
_atom_type_symbol
_atom_type_description
_atom_type_scat_dispersion_real
_atom_type_scat_dispersion_imag
_atom_type_scat_source
C C 0.0033 0.0016 'International Tables Vol C Tables 4.2.6.8 and 6.1.1.4'
H H 0.0000 0.0000 'International Tables Vol C Tables 4.2.6.8 and 6.1.1.4'
Cl Cl 0.1484 0.1585 'International Tables Vol C Tables 4.2.6.8 and 6.1.1.4'
Mo Mo -1.6832 0.6857 'International Tables Vol C Tables 4.2.6.8 and 6.1.1.4'
N N 0.0061 0.0033 'International Tables Vol C Tables 4.2.6.8 and 6.1.1.4'
O O 0.0106 0.0060 'International Tables Vol C Tables 4.2.6.8 and 6.1.1.4'

loop_
_geom_angle_atom_site_label_1
_geom_angle_atom_site_label_2
_geom_angle_atom_site_label_3
_geom_angle_site_symmetry_1
_geom_angle_site_symmetry_3
_geom_angle
Mo2 Mo1 Mo2 . 2_666 90.126(16)
Mo3 Mo1 Mo2 . 2_666 59.936(14)
Mo3 Mo1 Mo2 . . 60.038(12)
Mo3 Mo1 Mo2 2_666 2_666 60.074(13)
Mo3 Mo1 Mo2 2_666 . 60.036(15)
Mo3 Mo1 Mo3 2_666 . 89.946(14)
Cl1 Mo1 Mo2 . 2_666 118.30(2)
Cl1 Mo1 Mo2 . . 58.24(2)
Cl1 Mo1 Mo3 . 2_666 118.26(2)
Cl1 Mo1 Mo3 . . 58.37(2)
Cl1 Mo1 Cl2 . . 89.61(3)
Cl1 Mo1 Cl3 . . 90.01(3)
Cl2 Mo1 Mo2 . . 57.97(2)
Cl2 Mo1 Mo2 . 2_666 118.37(2)
Cl2 Mo1 Mo3 . 2_666 58.32(2)
Cl2 Mo1 Mo3 . . 117.99(2)
Cl3 Mo1 Mo2 . 2_666 58.08(2)
Cl3 Mo1 Mo2 . . 118.24(2)
Cl3 Mo1 Mo3 . 2_666 118.13(2)
Cl3 Mo1 Mo3 . . 58.22(2)
Cl3 Mo1 Cl2 . . 175.50(3)
Cl4 Mo1 Mo2 . 2_666 57.96(2)
Cl4 Mo1 Mo2 . . 118.09(2)
Cl4 Mo1 Mo3 . . 117.88(2)
Cl4 Mo1 Mo3 . 2_666 58.08(2)
Cl4 Mo1 Cl1 . . 175.46(3)
Cl4 Mo1 Cl2 . . 90.28(3)
Cl4 Mo1 Cl3 . . 89.74(3)
Cl5 Mo1 Mo2 . 2_666 134.38(3)
Cl5 Mo1 Mo2 . . 135.49(3)
Cl5 Mo1 Mo3 . . 135.18(2)
Cl5 Mo1 Mo3 . 2_666 134.87(3)
Cl5 Mo1 Cl1 . . 92.58(3)
Cl5 Mo1 Cl2 . . 92.57(3)
Cl5 Mo1 Cl3 . . 91.93(3)
Cl5 Mo1 Cl4 . . 91.96(3)
Mo1 Mo2 Mo1 . 2_666 89.873(16)
Mo1 Mo2 Mo3 . . 59.978(12)
Mo3 Mo2 Mo1 2_666 2_666 59.981(14)
Mo3 Mo2 Mo1 2_666 . 59.875(13)
Mo3 Mo2 Mo1 . 2_666 59.809(14)
Mo3 Mo2 Mo3 2_666 . 89.819(14)
Cl1 Mo2 Mo1 . 2_666 118.14(2)
Cl1 Mo2 Mo1 . . 58.22(2)
Cl1 Mo2 Mo3 . 2_666 118.08(2)
Cl1 Mo2 Mo3 . . 58.34(2)
Cl2 Mo2 Mo1 . 2_666 118.37(2)
Cl2 Mo2 Mo1 . . 58.42(2)
Cl2 Mo2 Mo3 . . 118.38(2)
Cl2 Mo2 Mo3 . 2_666 58.40(2)
Cl2 Mo2 Cl1 . . 89.88(3)
Cl2 Mo2 Cl3 . 2_666 89.95(3)
Cl3 Mo2 Mo1 2_666 2_666 58.25(2)
Cl3 Mo2 Mo1 2_666 . 118.15(2)
Cl3 Mo2 Mo3 2_666 2_666 58.29(2)
Cl3 Mo2 Mo3 2_666 . 118.04(2)
Cl3 Mo2 Cl1 2_666 . 175.56(3)
Cl4 Mo2 Mo1 2_666 . 118.04(2)
Cl4 Mo2 Mo1 2_666 2_666 58.26(2)
Cl4 Mo2 Mo3 2_666 . 58.07(2)
Cl4 Mo2 Mo3 2_666 2_666 118.22(2)
Cl4 Mo2 Cl1 2_666 . 89.81(3)
Cl4 Mo2 Cl2 2_666 . 175.77(3)
Cl4 Mo2 Cl3 2_666 2_666 90.03(3)
Cl6 Mo2 Mo1 . 2_666 133.87(3)
Cl6 Mo2 Mo1 . . 136.26(3)
Cl6 Mo2 Mo3 . 2_666 134.96(3)
Cl6 Mo2 Mo3 . . 135.19(2)
Cl6 Mo2 Cl1 . . 93.14(3)
Cl6 Mo2 Cl2 . . 92.74(3)
Cl6 Mo2 Cl3 . 2_666 91.30(3)
Cl6 Mo2 Cl4 . 2_666 91.49(3)
Mo1 Mo3 Mo1 2_666 . 90.053(14)
Mo1 Mo3 Mo2 2_666 2_666 60.086(12)
Mo1 Mo3 Mo2 . . 59.984(14)
Mo1 Mo3 Mo2 2_666 . 60.116(12)
Mo2 Mo3 Mo1 2_666 . 60.082(11)
Mo2 Mo3 Mo2 2_666 . 90.179(13)
Cl1 Mo3 Mo1 . 2_666 118.25(2)
Cl1 Mo3 Mo1 . . 58.16(2)
Cl1 Mo3 Mo2 . . 58.15(2)
Cl1 Mo3 Mo2 . 2_666 118.23(2)
Cl2 Mo3 Mo1 2_666 . 118.07(2)
Cl2 Mo3 Mo1 2_666 2_666 58.37(2)
Cl2 Mo3 Mo2 2_666 . 118.46(2)
Cl2 Mo3 Mo2 2_666 2_666 58.00(2)
Cl2 Mo3 Cl1 2_666 . 175.60(3)
Cl3 Mo3 Mo1 . . 58.23(2)
Cl3 Mo3 Mo1 . 2_666 118.20(2)
Cl3 Mo3 Mo2 . . 118.20(2)
Cl3 Mo3 Mo2 . 2_666 58.13(2)
Cl3 Mo3 Cl1 . . 89.89(3)
Cl3 Mo3 Cl2 . 2_666 89.61(3)
Cl4 Mo3 Mo1 2_666 . 118.03(2)
Cl4 Mo3 Mo1 2_666 2_666 58.36(2)
Cl4 Mo3 Mo2 2_666 2_666 118.43(2)
Cl4 Mo3 Mo2 2_666 . 58.06(2)
Cl4 Mo3 Cl1 2_666 . 89.68(3)
Cl4 Mo3 Cl2 2_666 2_666 90.48(3)
Cl4 Mo3 Cl3 2_666 . 175.60(3)
Cl7 Mo3 Mo1 . . 136.77(3)
Cl7 Mo3 Mo1 . 2_666 133.17(3)
Cl7 Mo3 Mo2 . 2_666 135.56(3)
Cl7 Mo3 Mo2 . . 134.21(3)
Cl7 Mo3 Cl1 . . 92.98(3)
Cl7 Mo3 Cl2 . 2_666 91.41(3)
Cl7 Mo3 Cl3 . . 93.96(3)
Cl7 Mo3 Cl4 . 2_666 90.44(3)
Mo1 Cl1 Mo2 . . 63.55(2)
Mo1 Cl1 Mo3 . . 63.47(2)
Mo2 Cl1 Mo3 . . 63.50(2)
Mo2 Cl2 Mo1 . . 63.61(2)
Mo2 Cl2 Mo3 . 2_666 63.59(2)
Mo3 Cl2 Mo1 2_666 . 63.31(2)
Mo2 Cl3 Mo1 2_666 . 63.68(2)
Mo2 Cl3 Mo3 2_666 . 63.58(2)
Mo3 Cl3 Mo1 . . 63.55(2)
Mo2 Cl4 Mo1 2_666 . 63.78(2)
Mo2 Cl4 Mo3 2_666 2_666 63.86(2)
Mo3 Cl4 Mo1 2_666 . 63.56(2)
H1A N1 H1B . . 112(4)
H1A N1 H1C . . 110(4)
H1B N1 H1C . . 103(3)
C1 N1 H1A . . 108(3)
C1 N1 H1B . . 109(3)
C1 N1 H1C . . 114(3)
C2 C1 N1 . . 119.9(3)
C2 C1 C3 . . 120.7(4)
C2A C1 N1 . . 119.6(15)
C2A C1 C3A . . 120.3(10)
C3 C1 N1 . . 119.4(3)
C3A C1 N1 . . 120.1(16)
C1 C2 H2 . . 119.9
C1 C2 C3 . 2_665 120.1(4)
C3 C2 H2 2_665 . 119.9
C1 C2A H2A . . 121.4
C1 C2A C3A . 2_665 117(3)
C3A C2A H2A 2_665 . 121.4
C1 C3 C2 . 2_665 119.2(4)
C1 C3 H3 . . 120.4
C2 C3 H3 2_665 . 120.4
C1 C3A C2A . 2_665 122(3)
C1 C3A H3A . . 118.8
C2A C3A H3A 2_665 . 118.8
C5 N2 C4 . . 117.3(3)
C6 N2 C4 . . 122.3(3)
C6 N2 C5 . . 120.4(3)
N2 C4 H4A . . 109.5
N2 C4 H4B . . 109.5
N2 C4 H4C . . 109.5
H4A C4 H4B . . 109.5
H4A C4 H4C . . 109.5
H4B C4 H4C . . 109.5
N2 C5 H5A . . 109.5
N2 C5 H5B . . 109.5
N2 C5 H5C . . 109.5
H5A C5 H5B . . 109.5
H5A C5 H5C . . 109.5
H5B C5 H5C . . 109.5
O1 C6 N2 . . 127.2(4)
O1 C6 H6 . . 116.4
N2 C6 H6 . . 116.4
C7 N3 C8 . . 117.8(4)
C9 N3 C7 . . 120.7(4)
C9 N3 C8 . . 121.5(4)
N3 C7 H7A . . 109.5
N3 C7 H7B . . 109.5
N3 C7 H7C . . 109.5
H7A C7 H7B . . 109.5
H7A C7 H7C . . 109.5
H7B C7 H7C . . 109.5
N3 C8 H8A . . 109.5
N3 C8 H8B . . 109.5
N3 C8 H8C . . 109.5
H8A C8 H8B . . 109.5
H8A C8 H8C . . 109.5
H8B C8 H8C . . 109.5
O2 C9 N3 . . 126.1(4)
O2 C9 H9 . . 116.9
N3 C9 H9 . . 116.9
C11 N4 C10 . . 117.9(3)
C12 N4 C10 . . 121.7(3)
C12 N4 C11 . . 120.3(4)
N4 C10 H10A . . 109.5
N4 C10 H10B . . 109.5
N4 C10 H10C . . 109.5
H10A C10 H10B . . 109.5
H10A C10 H10C . . 109.5
H10B C10 H10C . . 109.5
N4 C11 H11A . . 109.5
N4 C11 H11B . . 109.5
N4 C11 H11C . . 109.5
H11A C11 H11B . . 109.5
H11A C11 H11C . . 109.5
H11B C11 H11C . . 109.5
O3 C12 N4 . . 125.0(4)
O3 C12 H12 . . 117.5
N4 C12 H12 . . 117.5

loop_
_geom_bond_atom_site_label_1
_geom_bond_atom_site_label_2
_geom_bond_site_symmetry_2
_geom_bond_distance
Mo1 Mo2 2_666 2.6065(5)
Mo1 Mo2 . 2.6040(5)
Mo1 Mo3 . 2.6039(5)
Mo1 Mo3 2_666 2.5984(5)
Mo1 Cl1 . 2.4724(9)
Mo1 Cl2 . 2.4764(9)
Mo1 Cl3 . 2.4727(9)
Mo1 Cl4 . 2.4708(9)
Mo1 Cl5 . 2.4277(9)
Mo2 Mo3 2_666 2.6027(5)
Mo2 Mo3 . 2.6055(5)
Mo2 Cl1 . 2.4729(9)
Mo2 Cl2 . 2.4644(9)
Mo2 Cl3 2_666 2.4682(9)
Mo2 Cl4 2_666 2.4629(9)
Mo2 Cl6 . 2.4436(9)
Mo3 Cl1 . 2.4781(9)
Mo3 Cl2 2_666 2.4751(9)
Mo3 Cl3 . 2.4724(9)
Mo3 Cl4 2_666 2.4632(9)
Mo3 Cl7 . 2.4116(9)
N1 H1A . 0.922(18)
N1 H1B . 0.927(18)
N1 H1C . 0.924(18)
N1 C1 . 1.458(5)
C1 C2 . 1.367(5)
C1 C2A . 1.361(16)
C1 C3 . 1.377(5)
C1 C3A . 1.366(16)
C2 H2 . 0.9500
C2 C3 2_665 1.378(5)
C2A H2A . 0.9500
C2A C3A 2_665 1.380(15)
C3 H3 . 0.9500
C3A H3A . 0.9500
O1 C6 . 1.229(4)
N2 C4 . 1.456(5)
N2 C5 . 1.435(5)
N2 C6 . 1.312(4)
C4 H4A . 0.9800
C4 H4B . 0.9800
C4 H4C . 0.9800
C5 H5A . 0.9800
C5 H5B . 0.9800
C5 H5C . 0.9800
C6 H6 . 0.9500
O2 C9 . 1.228(5)
N3 C7 . 1.442(5)
N3 C8 . 1.450(5)
N3 C9 . 1.316(5)
C7 H7A . 0.9800
C7 H7B . 0.9800
C7 H7C . 0.9800
C8 H8A . 0.9800
C8 H8B . 0.9800
C8 H8C . 0.9800
C9 H9 . 0.9500
O3 C12 . 1.227(5)
N4 C10 . 1.453(5)
N4 C11 . 1.450(5)
N4 C12 . 1.314(5)
C10 H10A . 0.9800
C10 H10B . 0.9800
C10 H10C . 0.9800
C11 H11A . 0.9800
C11 H11B . 0.9800
C11 H11C . 0.9800
C12 H12 . 0.9500

loop_
_geom_hbond_atom_site_label_D
_geom_hbond_atom_site_label_H
_geom_hbond_atom_site_label_A
_geom_hbond_site_symmetry_A
_geom_hbond_distance_DH
_geom_hbond_distance_HA
_geom_hbond_distance_DA
_geom_hbond_angle_DHA
_geom_hbond_publ_flag
N1 H1A O2 1_564 0.922(18) 1.76(2) 2.672(4) 171(4) yes
N1 H1B O3 2_765 0.927(18) 1.79(2) 2.710(4) 173(4) yes
N1 H1C O1 2_666 0.924(18) 1.81(2) 2.727(4) 175(4) yes

loop_
_geom_torsion_atom_site_label_1
_geom_torsion_atom_site_label_2
_geom_torsion_atom_site_label_3
_geom_torsion_atom_site_label_4
_geom_torsion_site_symmetry_4
_geom_torsion
N1 C1 C2 C3 2_665 178.5(3)
N1 C1 C2A C3A 2_665 -179.7(9)
N1 C1 C3 C2 2_665 -178.5(3)
N1 C1 C3A C2A 2_665 179.7(9)
C2 C1 C3 C2 2_665 0.3(6)
C2A C1 C3A C2A 2_665 -1.1(18)
C3 C1 C2 C3 2_665 -0.3(6)
C3A C1 C2A C3A 2_665 1.0(17)
C4 N2 C6 O1 . 177.0(4)
C5 N2 C6 O1 . -1.6(6)
C7 N3 C9 O2 . -2.6(6)
C8 N3 C9 O2 . 179.8(4)
C10 N4 C12 O3 . 177.3(4)
C11 N4 C12 O3 . 0.4(6)

_cod_database_fobs_code 2243141
